data_4340489
loop_
_publ_author_name
'Zhang, Shu-Ran'
'Du, Dong-Ying'
'Qin, Jun-Sheng'
'Li, Shun-Li'
'He, Wen-Wen'
'Lan, Ya-Qian'
'Su, Zhong-Min'

_publ_section_title
;
 2D Cd(II)-Lanthanide(III) Heterometallic-Organic Frameworks Based on
 Metalloligands for Tunable Luminescence and Highly Selective, Sensitive,
 and Recyclable Detection of Nitrobenzene.
;
_journal_issue 15
_journal_name_full 'Inorganic chemistry'
_journal_page_first 8105
_journal_paper_doi 10.1021/ic5011083
_journal_volume 53
_journal_year 2014
_chemical_formula_sum 'C60 H63 Cd Cl Eu0.5 N11 O13 Tb0.5'
_chemical_formula_weight 1449.50
_chemical_name_systematic
;
 ?
;
_space_group_IT_number 2
_symmetry_cell_setting triclinic
_symmetry_space_group_name_Hall '-P 1'
_symmetry_space_group_name_H-M 'P -1'
_atom_sites_solution_hydrogens geom
_atom_sites_solution_primary direct
_atom_sites_solution_secondary difmap
_audit_creation_method SHELXL-97
_cell_angle_alpha 89.0220(10)
_cell_angle_beta 85.0310(10)
_cell_angle_gamma 68.6280(10)
_cell_formula_units_Z 2
_cell_length_a 14.4580(11)
_cell_length_b 14.7080(11)
_cell_length_c 15.9930(13)
_cell_measurement_reflns_used 98
_cell_measurement_temperature 293(2)
_cell_measurement_theta_max 29.74
_cell_measurement_theta_min 1.90
_cell_volume 3154.7(4)
_computing_cell_refinement SMART
_computing_data_collection 'SMART (Bruker, 1997)'
_computing_data_reduction 'SAINT (Bruker, 1999)'
_computing_molecular_graphics 'Diamond (Brandenburg and Putz, 2008)'
_computing_publication_material SHELXL-97
_computing_structure_refinement 'SHELXL-97 (Sheldrick, 2008)'
_computing_structure_solution 'SHELXS-97(Sheldrick, 2008)'
_diffrn_ambient_temperature 293(2)
_diffrn_measured_fraction_theta_full 0.984
_diffrn_measured_fraction_theta_max 0.870
_diffrn_measurement_device_type 'Bruker APEX CCD area-detector'
_diffrn_measurement_method '\w scans'
_diffrn_radiation_monochromator graphite
_diffrn_radiation_source 'fine-focus sealed tube'
_diffrn_radiation_type MoK\a
_diffrn_radiation_wavelength 0.71069
_diffrn_reflns_av_R_equivalents 0.0291
_diffrn_reflns_av_sigmaI/netI 0.0828
_diffrn_reflns_limit_h_max 19
_diffrn_reflns_limit_h_min -19
_diffrn_reflns_limit_k_max 20
_diffrn_reflns_limit_k_min -14
_diffrn_reflns_limit_l_max 19
_diffrn_reflns_limit_l_min -21
_diffrn_reflns_number 21503
_diffrn_reflns_theta_full 25.00
_diffrn_reflns_theta_max 29.74
_diffrn_reflns_theta_min 1.90
_diffrn_standards_decay_% 0
_diffrn_standards_interval_count 0
_diffrn_standards_interval_time 0
_diffrn_standards_number 0
_exptl_absorpt_coefficient_mu 1.498
_exptl_absorpt_correction_T_max 0.719
_exptl_absorpt_correction_T_min 0.622
_exptl_absorpt_correction_type multi-scan
_exptl_absorpt_process_details 'SADABS (Sheldrick, 1996)'
_exptl_crystal_colour yellow
_exptl_crystal_density_diffrn 1.526
_exptl_crystal_density_method 'not measured'
_exptl_crystal_description stick
_exptl_crystal_F_000 1466
_exptl_crystal_size_max 0.36
_exptl_crystal_size_mid 0.27
_exptl_crystal_size_min 0.22
_refine_diff_density_max 0.735
_refine_diff_density_min -0.820
_refine_diff_density_rms 0.108
_refine_ls_extinction_method none
_refine_ls_goodness_of_fit_ref 0.753
_refine_ls_hydrogen_treatment mixed
_refine_ls_matrix_type full
_refine_ls_number_parameters 784
_refine_ls_number_reflns 15635
_refine_ls_number_restraints 0
_refine_ls_restrained_S_all 0.753
_refine_ls_R_factor_all 0.0840
_refine_ls_R_factor_gt 0.0478
_refine_ls_shift/su_max 0.001
_refine_ls_shift/su_mean 0.000
_refine_ls_structure_factor_coef Fsqd
_refine_ls_weighting_details 'calc w=1/[\s^2^(Fo^2^)+(0.1120P)^2^+0.0000P] where P=(Fo^2^+2Fc^2^)/3'
_refine_ls_weighting_scheme calc
_refine_ls_wR_factor_gt 0.1252
_refine_ls_wR_factor_ref 0.1466
_reflns_number_gt 10377
_reflns_number_total 15635
_reflns_threshold_expression >2sigma(I)
_cod_data_source_file ic5011083_si_002.cif
_cod_data_source_block IFMC-36-Eu0.5Tb0.5
_cod_depositor_comments
;
The following automatic conversions were performed:

'_symmetry_cell_setting' value 'TRICLINIC ' changed to 'triclinic'
according to
/usr/data/users/saulius/crontab/automatic-downloads/rss-feeds/ACS/lib/dictionaries/cif_core.dic
dictionary named 'cif_core.dic' version 2.4.2 from 2011-04-26.

Automatic conversion script
Id: cif_fix_values 2281 2013-09-26 08:29:07Z andrius 

 Adding full bibliography for 4340487--4340491.cif.
;
_cod_original_sg_symbol_Hall '-P 1 '
_cod_original_sg_symbol_H-M 'P -1 '
_cod_original_formula_sum 'C60 H63 Cd Cl Eu0.50 N11 O13 Tb0.50'
_cod_database_code 4340489

loop_
_symmetry_equiv_pos_as_xyz
'x, y, z'
'-x, -y, -z'

loop_
_atom_site_label
_atom_site_type_symbol
_atom_site_fract_x
_atom_site_fract_y
_atom_site_fract_z
_atom_site_U_iso_or_equiv
_atom_site_adp_type
_atom_site_occupancy
_atom_site_symmetry_multiplicity
_atom_site_calc_flag
_atom_site_refinement_flags
Tb1 Tb 0.112619(16) 0.043590(17) 0.023846(15) 0.03130(8) Uani 0.50 1 d P
Eu1 Eu 0.112619(16) 0.043590(17) 0.023846(15) 0.03130(8) Uani 0.50 1 d P
Cd1 Cd 0.70072(2) -0.34639(3) -0.52749(2) 0.03453(10) Uani 1 1 d .
Cl1 Cl 0.71594(13) -0.34662(14) -0.67901(9) 0.0663(4) Uani 1 1 d .
O3 O 1.0030(3) -0.9460(3) -0.0816(2) 0.0412(8) Uani 1 1 d .
O1 O 0.0445(3) -0.1543(3) -0.0845(3) 0.0477(9) Uani 1 1 d .
O2 O 0.1667(3) -0.1152(3) -0.0392(2) 0.0446(9) Uani 1 1 d .
N6 N 0.9388(3) -0.5593(3) -0.3968(3) 0.0358(9) Uani 1 1 d .
O4 O 0.2202(3) 0.0360(3) -0.1059(3) 0.0542(10) Uani 1 1 d .
O1W O 0.1489(3) 0.1090(3) 0.1518(2) 0.0465(9) Uani 1 1 d .
N5 N 0.4649(3) -0.4115(3) -0.3824(3) 0.0319(8) Uani 1 1 d .
N4 N 0.6943(3) -0.3610(3) -0.3672(3) 0.0352(9) Uani 1 1 d .
C27 C 0.9531(4) -0.8233(4) -0.1846(3) 0.0377(11) Uani 1 1 d .
N3 N 0.6766(3) -0.1989(3) -0.4707(3) 0.0389(9) Uani 1 1 d .
C2 C 0.4699(3) -0.3555(3) -0.5122(3) 0.0356(10) Uani 1 1 d .
O6 O 0.1199(3) 0.1979(3) -0.0055(3) 0.0612(11) Uani 1 1 d .
C42 C 0.3960(4) -0.0172(4) -0.1192(4) 0.0438(12) Uani 1 1 d .
C18 C 1.0495(4) -0.7012(4) -0.4925(4) 0.0480(13) Uani 1 1 d .
H18 H 1.0928 -0.7356 -0.4534 0.058 Uiso 1 1 calc R
C15 C 0.1329(4) -0.1620(4) -0.0848(3) 0.0386(11) Uani 1 1 d .
N1 N 0.5586(3) -0.3671(3) -0.4791(3) 0.0358(9) Uani 1 1 d .
C12 C 0.2080(4) -0.2359(3) -0.1440(3) 0.0360(10) Uani 1 1 d .
C24 C 0.9761(4) -0.6683(4) -0.2758(3) 0.0413(12) Uani 1 1 d .
N2 N 0.8340(3) -0.4767(3) -0.4895(3) 0.0338(9) Uani 1 1 d .
C9 C 0.3523(3) -0.3740(3) -0.2507(3) 0.0360(11) Uani 1 1 d .
C14 C 0.2637(4) -0.3858(4) -0.2246(3) 0.0384(11) Uani 1 1 d .
H14 H 0.2524 -0.4404 -0.2426 0.046 Uiso 1 1 calc R
C48 C 0.6471(4) -0.2621(4) -0.3296(3) 0.0417(12) Uani 1 1 d .
H48A H 0.6747 -0.2596 -0.2769 0.050 Uiso 1 1 calc R
H48B H 0.5759 -0.2466 -0.3182 0.050 Uiso 1 1 calc R
N7 N 0.6639(3) -0.1023(3) -0.3627(3) 0.0437(11) Uani 1 1 d .
N8 N 0.8812(6) -0.3635(5) -0.1608(4) 0.0726(17) Uani 1 1 d .
C7 C 0.4099(3) -0.3827(3) -0.4513(3) 0.0346(10) Uani 1 1 d .
C19 C 1.0582(4) -0.7340(4) -0.5729(4) 0.0547(16) Uani 1 1 d .
H19 H 1.1083 -0.7931 -0.5891 0.066 Uiso 1 1 calc R
C1 C 0.5530(3) -0.4010(3) -0.4020(3) 0.0328(10) Uani 1 1 d .
C22 C 0.9063(3) -0.5597(3) -0.5299(3) 0.0337(10) Uani 1 1 d .
C38 C 0.6694(4) -0.0729(5) -0.2759(4) 0.0504(14) Uani 1 1 d .
H38A H 0.6853 -0.0143 -0.2773 0.060 Uiso 1 1 calc R
H38B H 0.7227 -0.1241 -0.2509 0.060 Uiso 1 1 calc R
C33 C 0.6679(4) -0.0485(4) -0.4348(4) 0.0473(13) Uani 1 1 d .
C6 C 0.3139(4) -0.3759(4) -0.4655(4) 0.0463(13) Uani 1 1 d .
H6 H 0.2733 -0.3930 -0.4249 0.056 Uiso 1 1 calc R
C17 C 0.9706(4) -0.6116(4) -0.4723(3) 0.0374(11) Uani 1 1 d .
C11 C 0.2964(4) -0.2235(4) -0.1716(4) 0.0500(14) Uani 1 1 d .
H11 H 0.3076 -0.1687 -0.1542 0.060 Uiso 1 1 calc R
C16 C 0.8567(3) -0.4809(3) -0.4114(3) 0.0331(10) Uani 1 1 d .
C39 C 0.5734(4) -0.0539(4) -0.2220(4) 0.0449(13) Uani 1 1 d .
C43 C 0.4855(5) -0.0708(6) -0.0908(4) 0.0670(19) Uani 1 1 d .
H43 H 0.4875 -0.0962 -0.0371 0.080 Uiso 1 1 calc R
C31 C 0.6654(3) -0.1893(4) -0.3889(3) 0.0377(11) Uani 1 1 d .
O8 O 0.8629(6) -0.4377(5) -0.1424(4) 0.118(2) Uani 1 1 d .
C30 C 0.9384(4) -0.9026(4) -0.1327(3) 0.0366(10) Uani 1 1 d .
C47 C 0.6347(4) -0.4226(4) -0.3452(3) 0.0376(11) Uani 1 1 d .
H47A H 0.6065 -0.4098 -0.2874 0.045 Uiso 1 1 calc R
H47B H 0.6772 -0.4910 -0.3507 0.045 Uiso 1 1 calc R
C8 C 0.4326(4) -0.4506(4) -0.3056(3) 0.0399(12) Uani 1 1 d .
H8A H 0.4898 -0.4813 -0.2737 0.048 Uiso 1 1 calc R
H8B H 0.4078 -0.5006 -0.3205 0.048 Uiso 1 1 calc R
O10 O 0.8984(5) -0.0560(5) -0.3133(3) 0.0935(18) Uani 1 1 d .
C13 C 0.1916(4) -0.3174(4) -0.1720(3) 0.0404(12) Uani 1 1 d .
H13 H 0.1320 -0.3260 -0.1554 0.048 Uiso 1 1 calc R
C46 C 0.7985(3) -0.4078(4) -0.3453(3) 0.0359(10) Uani 1 1 d .
H46A H 0.8280 -0.3587 -0.3408 0.043 Uiso 1 1 calc R
H46B H 0.7996 -0.4396 -0.2916 0.043 Uiso 1 1 calc R
C32 C 0.6763(4) -0.1092(4) -0.5017(4) 0.0452(12) Uani 1 1 d .
C23 C 0.9905(4) -0.5833(4) -0.3190(4) 0.0460(13) Uani 1 1 d .
H23A H 0.9653 -0.5270 -0.2813 0.055 Uiso 1 1 calc R
H23B H 1.0612 -0.5979 -0.3325 0.055 Uiso 1 1 calc R
C10 C 0.3675(4) -0.2914(4) -0.2243(4) 0.0485(14) Uani 1 1 d .
H10 H 0.4261 -0.2818 -0.2424 0.058 Uiso 1 1 calc R
C4 C 0.3408(4) -0.3156(4) -0.6036(4) 0.0500(14) Uani 1 1 d .
H4 H 0.3157 -0.2927 -0.6546 0.060 Uiso 1 1 calc R
C28 C 0.8709(4) -0.7510(4) -0.2140(4) 0.0475(13) Uani 1 1 d .
H28 H 0.8081 -0.7550 -0.2045 0.057 Uiso 1 1 calc R
N9 N 0.1641(6) 0.3170(5) -0.0592(4) 0.087(2) Uani 1 1 d .
O9 O 0.8181(6) -0.2864(4) -0.1749(5) 0.121(3) Uani 1 1 d .
C20 C 0.9939(4) -0.6813(4) -0.6320(4) 0.0496(14) Uani 1 1 d .
H20 H 1.0034 -0.7063 -0.6865 0.060 Uiso 1 1 calc R
C29 C 0.8818(5) -0.6733(5) -0.2573(4) 0.0551(16) Uani 1 1 d .
H29 H 0.8258 -0.6236 -0.2744 0.066 Uiso 1 1 calc R
C3 C 0.4372(4) -0.3224(4) -0.5896(3) 0.0427(12) Uani 1 1 d .
H3 H 0.4775 -0.3054 -0.6306 0.051 Uiso 1 1 calc R
C26 C 1.0468(4) -0.8200(4) -0.2029(3) 0.0428(12) Uani 1 1 d .
H26 H 1.1023 -0.8695 -0.1847 0.051 Uiso 1 1 calc R
C51 C 0.1423(8) 0.4158(5) -0.0911(6) 0.110(4) Uani 1 1 d .
H51A H 0.2036 0.4248 -0.1084 0.166 Uiso 1 1 calc R
H51B H 0.1059 0.4625 -0.0476 0.166 Uiso 1 1 calc R
H51C H 0.1030 0.4250 -0.1381 0.166 Uiso 1 1 calc R
C21 C 0.9170(4) -0.5935(4) -0.6125(3) 0.0427(12) Uani 1 1 d .
H21 H 0.8747 -0.5588 -0.6522 0.051 Uiso 1 1 calc R
C25 C 1.0586(4) -0.7437(4) -0.2480(3) 0.0450(12) Uani 1 1 d .
H25 H 1.1221 -0.7423 -0.2601 0.054 Uiso 1 1 calc R
O13 O 0.2974(3) -0.0110(3) 0.0098(2) 0.0475(9) Uani 1 1 d .
C40 C 0.4836(5) 0.0013(6) -0.2510(4) 0.082(2) Uani 1 1 d .
H40 H 0.4814 0.0275 -0.3045 0.098 Uiso 1 1 calc R
C5 C 0.2825(4) -0.3424(4) -0.5429(4) 0.0553(15) Uani 1 1 d .
H5 H 0.2190 -0.3377 -0.5547 0.066 Uiso 1 1 calc R
C34 C 0.6590(6) 0.0486(5) -0.4437(5) 0.071(2) Uani 1 1 d .
H34 H 0.6503 0.0898 -0.3978 0.086 Uiso 1 1 calc R
N10 N 0.9753(6) 0.0323(5) -0.3803(5) 0.088(2) Uani 1 1 d .
C36 C 0.6744(6) 0.0182(5) -0.5927(5) 0.078(2) Uani 1 1 d .
H36 H 0.6763 0.0427 -0.6466 0.093 Uiso 1 1 calc R
C37 C 0.6824(5) -0.0789(5) -0.5828(4) 0.0592(16) Uani 1 1 d .
H37 H 0.6913 -0.1204 -0.6285 0.071 Uiso 1 1 calc R
C49 C 0.0992(7) 0.2816(5) -0.0321(4) 0.074(2) Uani 1 1 d .
C52 C 0.2704(7) 0.2523(7) -0.0533(7) 0.109(3) Uani 1 1 d .
H52A H 0.3133 0.2852 -0.0758 0.164 Uiso 1 1 calc R
H52B H 0.2845 0.1930 -0.0847 0.164 Uiso 1 1 calc R
H52C H 0.2817 0.2371 0.0044 0.164 Uiso 1 1 calc R
C41 C 0.3952(5) 0.0182(6) -0.1998(4) 0.082(2) Uani 1 1 d .
H41 H 0.3345 0.0540 -0.2206 0.098 Uiso 1 1 calc R
C35 C 0.6637(7) 0.0791(5) -0.5242(5) 0.082(2) Uani 1 1 d .
H35 H 0.6596 0.1429 -0.5337 0.099 Uiso 1 1 calc R
C44 C 0.5747(5) -0.0886(6) -0.1412(5) 0.072(2) Uani 1 1 d .
H44 H 0.6352 -0.1240 -0.1200 0.086 Uiso 1 1 calc R
C54 C 1.0758(8) -0.1031(7) -0.3063(7) 0.123(4) Uani 1 1 d .
H54A H 1.1264 -0.0787 -0.3274 0.185 Uiso 1 1 calc R
H54B H 1.0920 -0.1682 -0.3274 0.185 Uiso 1 1 calc R
H54C H 1.0721 -0.1036 -0.2461 0.185 Uiso 1 1 calc R
C55 C 1.0636(8) 0.0584(8) -0.4057(6) 0.119(4) Uani 1 1 d .
H55A H 1.0446 0.1140 -0.4417 0.178 Uiso 1 1 calc R
H55B H 1.1141 0.0042 -0.4353 0.178 Uiso 1 1 calc R
H55C H 1.0892 0.0738 -0.3567 0.178 Uiso 1 1 calc R
O7 O 0.9699(6) -0.3722(7) -0.1692(5) 0.147(3) Uani 1 1 d .
C53 C 0.9758(8) -0.0376(6) -0.3348(5) 0.080(2) Uani 1 1 d .
C50 C -0.0117(6) 0.3470(6) -0.0335(5) 0.085(2) Uani 1 1 d .
H50A H -0.0169 0.4097 -0.0554 0.127 Uiso 1 1 calc R
H50B H -0.0437 0.3549 0.0224 0.127 Uiso 1 1 calc R
H50C H -0.0435 0.3170 -0.0686 0.127 Uiso 1 1 calc R
O11 O 0.8648(3) -0.9261(3) -0.1388(2) 0.0473(9) Uani 1 1 d .
O12 O 0.6061(7) -0.5396(7) -0.1648(6) 0.154(3) Uani 1 1 d .
N11 N 0.5693(10) -0.6400(11) -0.0819(8) 0.174(6) Uani 1 1 d .
C56 C 0.8790(9) 0.1027(7) -0.4026(7) 0.138(5) Uani 1 1 d .
H56A H 0.8900 0.1518 -0.4379 0.207 Uiso 1 1 calc R
H56B H 0.8389 0.1329 -0.3524 0.207 Uiso 1 1 calc R
H56C H 0.8453 0.0693 -0.4319 0.207 Uiso 1 1 calc R
C57 C 0.6131(12) -0.5909(11) -0.1013(9) 0.138(5) Uani 1 1 d .
C58 C 0.6929(10) -0.5945(12) -0.0409(8) 0.184(7) Uani 1 1 d .
H58A H 0.7244 -0.5495 -0.0593 0.276 Uiso 1 1 calc R
H58B H 0.7421 -0.6594 -0.0411 0.276 Uiso 1 1 calc R
H58C H 0.6615 -0.5769 0.0149 0.276 Uiso 1 1 calc R
C59 C 0.4855(11) -0.6367(13) -0.1437(12) 0.217(9) Uani 1 1 d .
H59A H 0.4544 -0.6817 -0.1248 0.325 Uiso 1 1 calc R
H59B H 0.5163 -0.6544 -0.1997 0.325 Uiso 1 1 calc R
H59C H 0.4362 -0.5718 -0.1434 0.325 Uiso 1 1 calc R
C60 C 0.5795(12) -0.7055(14) -0.0086(9) 0.240(10) Uani 1 1 d .
H60A H 0.5336 -0.7388 -0.0101 0.359 Uiso 1 1 calc R
H60B H 0.5651 -0.6675 0.0423 0.359 Uiso 1 1 calc R
H60C H 0.6464 -0.7525 -0.0108 0.359 Uiso 1 1 calc R
C45 C 0.2994(4) 0.0038(4) -0.0685(4) 0.0425(12) Uani 1 1 d .

loop_
_atom_site_aniso_label
_atom_site_aniso_U_11
_atom_site_aniso_U_22
_atom_site_aniso_U_33
_atom_site_aniso_U_23
_atom_site_aniso_U_13
_atom_site_aniso_U_12
Tb1 0.02911(12) 0.03370(13) 0.02982(13) -0.00131(9) 0.00125(9) -0.01073(9)
Eu1 0.02911(12) 0.03370(13) 0.02982(13) -0.00131(9) 0.00125(9) -0.01073(9)
Cd1 0.03202(18) 0.0389(2) 0.03168(19) -0.00030(15) 0.00103(14) -0.01260(15)
Cl1 0.0717(11) 0.0907(12) 0.0336(7) 0.0025(7) 0.0021(7) -0.0276(9)
O3 0.0394(19) 0.044(2) 0.0352(19) 0.0082(15) -0.0032(15) -0.0090(16)
O1 0.0322(19) 0.049(2) 0.059(2) -0.0179(18) 0.0086(17) -0.0127(16)
O2 0.039(2) 0.044(2) 0.049(2) -0.0124(17) -0.0006(17) -0.0132(16)
N6 0.034(2) 0.036(2) 0.039(2) 0.0066(17) -0.0035(17) -0.0136(17)
O4 0.038(2) 0.070(3) 0.051(2) 0.003(2) -0.0008(18) -0.0156(19)
O1W 0.053(2) 0.045(2) 0.044(2) -0.0009(17) -0.0073(17) -0.0199(18)
N5 0.0271(19) 0.0295(19) 0.037(2) -0.0071(16) 0.0034(16) -0.0092(16)
N4 0.029(2) 0.038(2) 0.038(2) -0.0011(17) 0.0001(17) -0.0134(17)
C27 0.044(3) 0.037(3) 0.036(3) 0.009(2) -0.011(2) -0.017(2)
N3 0.039(2) 0.034(2) 0.040(2) -0.0035(18) 0.0020(18) -0.0100(18)
C2 0.030(2) 0.033(2) 0.044(3) -0.002(2) 0.001(2) -0.012(2)
O6 0.066(3) 0.048(2) 0.071(3) 0.015(2) -0.002(2) -0.023(2)
C42 0.034(3) 0.051(3) 0.048(3) -0.001(2) 0.000(2) -0.017(2)
C18 0.038(3) 0.044(3) 0.064(4) 0.008(3) -0.002(3) -0.018(2)
C15 0.040(3) 0.034(3) 0.037(3) -0.004(2) 0.005(2) -0.009(2)
N1 0.029(2) 0.041(2) 0.036(2) -0.0043(18) -0.0002(17) -0.0128(18)
C12 0.034(2) 0.036(3) 0.033(3) -0.003(2) 0.001(2) -0.008(2)
C24 0.038(3) 0.043(3) 0.041(3) 0.006(2) -0.009(2) -0.011(2)
N2 0.029(2) 0.035(2) 0.036(2) 0.0002(17) 0.0004(17) -0.0117(17)
C9 0.031(2) 0.035(3) 0.040(3) -0.008(2) 0.006(2) -0.011(2)
C14 0.034(2) 0.039(3) 0.045(3) -0.005(2) 0.000(2) -0.018(2)
C48 0.043(3) 0.041(3) 0.039(3) -0.007(2) 0.009(2) -0.016(2)
N7 0.045(3) 0.048(3) 0.041(3) -0.012(2) 0.006(2) -0.022(2)
N8 0.106(5) 0.071(4) 0.046(3) -0.002(3) -0.027(3) -0.033(4)
C7 0.028(2) 0.029(2) 0.045(3) -0.004(2) 0.001(2) -0.0080(19)
C19 0.041(3) 0.038(3) 0.079(5) -0.007(3) 0.013(3) -0.012(2)
C1 0.029(2) 0.031(2) 0.037(3) -0.0055(19) 0.0026(19) -0.0101(19)
C22 0.027(2) 0.036(3) 0.038(3) 0.001(2) 0.0036(19) -0.013(2)
C38 0.037(3) 0.062(4) 0.054(4) -0.021(3) 0.002(2) -0.021(3)
C33 0.045(3) 0.041(3) 0.056(4) -0.007(3) 0.007(3) -0.018(2)
C6 0.036(3) 0.046(3) 0.060(4) 0.001(3) 0.001(3) -0.020(2)
C17 0.030(2) 0.041(3) 0.043(3) 0.003(2) 0.005(2) -0.018(2)
C11 0.048(3) 0.044(3) 0.060(4) -0.014(3) 0.009(3) -0.021(3)
C16 0.028(2) 0.038(3) 0.036(3) 0.007(2) -0.0025(19) -0.016(2)
C39 0.036(3) 0.055(3) 0.047(3) -0.012(3) 0.000(2) -0.020(2)
C43 0.050(4) 0.092(5) 0.047(4) 0.017(3) -0.002(3) -0.013(3)
C31 0.026(2) 0.036(3) 0.045(3) -0.008(2) 0.002(2) -0.0051(19)
O8 0.187(7) 0.079(4) 0.110(5) 0.025(4) -0.036(5) -0.070(5)
C30 0.042(3) 0.038(3) 0.030(2) 0.000(2) -0.003(2) -0.014(2)
C47 0.036(3) 0.045(3) 0.035(3) -0.001(2) 0.000(2) -0.019(2)
C8 0.033(2) 0.035(3) 0.047(3) -0.006(2) 0.010(2) -0.011(2)
O10 0.112(5) 0.119(5) 0.066(4) -0.008(3) 0.006(3) -0.065(4)
C13 0.038(3) 0.044(3) 0.039(3) -0.009(2) 0.006(2) -0.017(2)
C46 0.033(2) 0.042(3) 0.037(3) 0.005(2) -0.007(2) -0.018(2)
C32 0.045(3) 0.045(3) 0.046(3) 0.001(2) -0.001(2) -0.017(2)
C23 0.044(3) 0.046(3) 0.055(3) 0.008(3) -0.014(3) -0.023(3)
C10 0.038(3) 0.049(3) 0.060(4) -0.018(3) 0.016(3) -0.022(2)
C4 0.045(3) 0.047(3) 0.055(4) 0.001(3) -0.015(3) -0.010(3)
C28 0.043(3) 0.054(3) 0.053(3) 0.012(3) -0.015(3) -0.024(3)
N9 0.137(7) 0.062(4) 0.072(4) -0.001(3) 0.014(4) -0.052(4)
O9 0.156(6) 0.056(3) 0.135(6) -0.006(4) -0.070(5) -0.006(4)
C20 0.047(3) 0.051(3) 0.053(4) -0.014(3) 0.018(3) -0.025(3)
C29 0.051(3) 0.058(4) 0.065(4) 0.031(3) -0.024(3) -0.027(3)
C3 0.043(3) 0.041(3) 0.042(3) -0.004(2) -0.002(2) -0.013(2)
C26 0.042(3) 0.042(3) 0.039(3) 0.012(2) -0.009(2) -0.008(2)
C51 0.164(10) 0.052(5) 0.112(8) 0.007(5) 0.031(7) -0.045(5)
C21 0.039(3) 0.051(3) 0.041(3) 0.000(2) 0.004(2) -0.021(2)
C25 0.039(3) 0.049(3) 0.047(3) 0.008(2) -0.006(2) -0.017(2)
O13 0.0365(19) 0.061(2) 0.042(2) -0.0034(18) -0.0021(16) -0.0135(18)
C40 0.042(4) 0.134(7) 0.048(4) 0.021(4) 0.000(3) -0.008(4)
C5 0.031(3) 0.053(3) 0.079(5) 0.001(3) -0.014(3) -0.009(3)
C34 0.095(5) 0.049(4) 0.074(5) -0.012(3) 0.014(4) -0.036(4)
N10 0.115(6) 0.066(4) 0.080(5) -0.003(4) -0.007(4) -0.033(4)
C36 0.112(6) 0.063(4) 0.064(5) 0.014(4) -0.005(4) -0.039(4)
C37 0.066(4) 0.049(4) 0.059(4) -0.001(3) -0.004(3) -0.016(3)
C49 0.133(7) 0.058(4) 0.039(4) -0.010(3) -0.001(4) -0.047(5)
C52 0.078(6) 0.089(6) 0.159(10) -0.002(6) 0.017(6) -0.034(5)
C41 0.034(3) 0.135(7) 0.054(4) 0.020(4) -0.002(3) -0.005(4)
C35 0.120(7) 0.037(3) 0.092(6) 0.005(4) -0.003(5) -0.031(4)
C44 0.033(3) 0.103(6) 0.067(5) 0.015(4) -0.005(3) -0.010(3)
C54 0.140(9) 0.102(8) 0.127(9) 0.032(7) -0.062(7) -0.034(7)
C55 0.168(10) 0.130(9) 0.090(7) 0.001(6) 0.028(7) -0.101(8)
O7 0.118(6) 0.226(10) 0.113(6) 0.036(6) -0.028(5) -0.078(7)
C53 0.122(7) 0.081(5) 0.052(4) -0.003(4) -0.008(4) -0.054(5)
C50 0.098(6) 0.071(5) 0.060(5) -0.005(4) 0.003(4) -0.002(4)
O11 0.054(2) 0.049(2) 0.049(2) 0.0125(17) -0.0170(18) -0.0287(19)
O12 0.170(8) 0.187(9) 0.138(7) 0.079(7) -0.068(6) -0.096(7)
N11 0.149(11) 0.198(13) 0.141(10) 0.092(9) 0.013(8) -0.035(9)
C56 0.154(11) 0.090(7) 0.126(10) -0.010(6) -0.061(8) 0.019(7)
C57 0.148(13) 0.125(11) 0.115(11) 0.013(8) 0.004(9) -0.025(9)
C58 0.156(13) 0.260(18) 0.123(11) -0.001(11) -0.078(10) -0.046(12)
C59 0.153(13) 0.28(2) 0.27(2) 0.169(18) -0.089(14) -0.132(14)
C60 0.193(16) 0.32(2) 0.140(13) 0.145(15) -0.017(11) -0.026(15)
C45 0.035(3) 0.044(3) 0.047(3) -0.004(2) 0.003(2) -0.014(2)

loop_
_atom_type_symbol
_atom_type_description
_atom_type_scat_dispersion_real
_atom_type_scat_dispersion_imag
_atom_type_scat_source
C C 0.0033 0.0016 'International Tables Vol C Tables 4.2.6.8 and 6.1.1.4'
H H 0.0000 0.0000 'International Tables Vol C Tables 4.2.6.8 and 6.1.1.4'
N N 0.0061 0.0033 'International Tables Vol C Tables 4.2.6.8 and 6.1.1.4'
O O 0.0106 0.0060 'International Tables Vol C Tables 4.2.6.8 and 6.1.1.4'
Cd Cd -0.8075 1.2024 'International Tables Vol C Tables 4.2.6.8 and 6.1.1.4'
Eu Eu -0.1578 3.6682 'International Tables Vol C Tables 4.2.6.8 and 6.1.1.4'
Tb Tb -0.1723 4.1537 'International Tables Vol C Tables 4.2.6.8 and 6.1.1.4'
Cl Cl 0.1484 0.1585 'International Tables Vol C Tables 4.2.6.8 and 6.1.1.4'

loop_
_geom_angle_atom_site_label_1
_geom_angle_atom_site_label_2
_geom_angle_atom_site_label_3
_geom_angle
_geom_angle_site_symmetry_1
_geom_angle_site_symmetry_3
O6 Tb1 O3 93.60(14) . 1_465
O6 Tb1 O2 139.33(14) . .
O3 Tb1 O2 73.81(12) 1_465 .
O6 Tb1 O1 76.51(14) . 2
O3 Tb1 O1 76.81(13) 1_465 2
O2 Tb1 O1 133.95(12) . 2
O6 Tb1 O1W 71.58(15) . .
O3 Tb1 O1W 149.84(12) 1_465 .
O2 Tb1 O1W 134.18(13) . .
O1 Tb1 O1W 74.26(13) 2 .
O6 Tb1 O11 140.49(15) . 2_645
O3 Tb1 O11 122.13(12) 1_465 2_645
O2 Tb1 O11 72.96(13) . 2_645
O1 Tb1 O11 94.48(14) 2 2_645
O1W Tb1 O11 68.96(12) . 2_645
O6 Tb1 O4 69.69(15) . .
O3 Tb1 O4 77.93(12) 1_465 .
O2 Tb1 O4 69.88(13) . .
O1 Tb1 O4 135.92(14) 2 .
O1W Tb1 O4 118.41(13) . .
O11 Tb1 O4 129.58(14) 2_645 .
O6 Tb1 O13 83.79(14) . .
O3 Tb1 O13 128.78(12) 1_465 .
O2 Tb1 O13 75.69(12) . .
O1 Tb1 O13 148.97(12) 2 .
O1W Tb1 O13 76.89(12) . .
O11 Tb1 O13 85.60(13) 2_645 .
O4 Tb1 O13 53.15(13) . .
O6 Tb1 O3 145.67(13) . 2_645
O3 Tb1 O3 73.87(12) 1_465 2_645
O2 Tb1 O3 68.64(11) . 2_645
O1 Tb1 O3 69.59(11) 2 2_645
O1W Tb1 O3 103.37(11) . 2_645
O11 Tb1 O3 50.28(11) 2_645 2_645
O4 Tb1 O3 134.72(12) . 2_645
O13 Tb1 O3 129.12(12) . 2_645
O6 Tb1 C45 75.31(15) . .
O3 Tb1 C45 103.45(14) 1_465 .
O2 Tb1 C45 70.63(13) . .
O1 Tb1 C45 151.78(14) 2 .
O1W Tb1 C45 98.06(14) . .
O11 Tb1 C45 108.24(15) 2_645 .
O4 Tb1 C45 26.56(15) . .
O13 Tb1 C45 26.60(14) . .
O3 Tb1 C45 138.19(13) 2_645 .
O6 Tb1 C30 153.19(15) . 2_645
O3 Tb1 C30 98.19(13) 1_465 2_645
O2 Tb1 C30 67.40(13) . 2_645
O1 Tb1 C30 82.85(14) 2 2_645
O1W Tb1 C30 86.57(13) . 2_645
O11 Tb1 C30 24.66(12) 2_645 2_645
O4 Tb1 C30 136.36(14) . 2_645
O13 Tb1 C30 106.70(14) . 2_645
O3 Tb1 C30 25.69(12) 2_645 2_645
C45 Tb1 C30 124.38(15) . 2_645
O6 Tb1 Eu1 125.67(11) . 2
O3 Tb1 Eu1 39.45(8) 1_465 2
O2 Tb1 Eu1 66.11(8) . 2
O1 Tb1 Eu1 68.60(8) 2 2
O1W Tb1 Eu1 131.43(9) . 2
O11 Tb1 Eu1 83.70(8) 2_645 2
O4 Tb1 Eu1 110.02(10) . 2
O13 Tb1 Eu1 141.80(9) . 2
O3 Tb1 Eu1 34.42(8) 2_645 2
C45 Tb1 Eu1 129.04(11) . 2
C30 Tb1 Eu1 59.19(10) 2_645 2
N1 Cd1 N3 101.18(14) . .
N1 Cd1 N2 109.16(14) . .
N3 Cd1 N2 117.49(15) . .
N1 Cd1 Cl1 110.30(11) . .
N3 Cd1 Cl1 112.71(12) . .
N2 Cd1 Cl1 105.89(11) . .
N1 Cd1 N4 70.49(14) . .
N3 Cd1 N4 71.38(14) . .
N2 Cd1 N4 69.64(13) . .
Cl1 Cd1 N4 175.25(10) . .
C30 O3 Eu1 155.6(3) . 1_645
C30 O3 Tb1 155.6(3) . 1_645
Eu1 O3 Tb1 0.000(11) 1_645 1_645
C30 O3 Eu1 88.9(3) . 2_645
Eu1 O3 Eu1 106.13(12) 1_645 2_645
Tb1 O3 Eu1 106.13(12) 1_645 2_645
C30 O3 Tb1 88.9(3) . 2_645
Eu1 O3 Tb1 106.13(12) 1_645 2_645
Tb1 O3 Tb1 106.13(12) 1_645 2_645
Eu1 O3 Tb1 0.000(12) 2_645 2_645
C15 O1 Eu1 135.9(3) . 2
C15 O1 Tb1 135.9(3) . 2
Eu1 O1 Tb1 0.000(19) 2 2
C15 O2 Tb1 137.8(3) . .
C16 N6 C17 106.4(4) . .
C16 N6 C23 128.0(4) . .
C17 N6 C23 125.5(4) . .
C45 O4 Tb1 93.1(3) . .
C1 N5 C7 107.3(4) . .
C1 N5 C8 127.9(4) . .
C7 N5 C8 124.8(4) . .
C48 N4 C47 111.9(4) . .
C48 N4 C46 111.2(4) . .
C47 N4 C46 112.0(4) . .
C48 N4 Cd1 108.5(3) . .
C47 N4 Cd1 105.9(3) . .
C46 N4 Cd1 107.0(3) . .
C26 C27 C28 119.7(5) . .
C26 C27 C30 121.0(5) . .
C28 C27 C30 119.3(5) . .
C31 N3 C32 106.0(4) . .
C31 N3 Cd1 118.3(3) . .
C32 N3 Cd1 135.6(4) . .
C3 C2 N1 130.4(5) . .
C3 C2 C7 121.4(5) . .
N1 C2 C7 108.2(5) . .
C49 O6 Tb1 161.3(5) . .
C41 C42 C43 118.1(5) . .
C41 C42 C45 118.5(5) . .
C43 C42 C45 123.3(6) . .
C19 C18 C17 115.7(6) . .
C19 C18 H18 122.1 . .
C17 C18 H18 122.1 . .
O1 C15 O2 126.5(5) . .
O1 C15 C12 117.5(4) . .
O2 C15 C12 116.0(4) . .
C1 N1 C2 106.8(4) . .
C1 N1 Cd1 118.2(3) . .
C2 N1 Cd1 135.0(3) . .
C13 C12 C11 118.8(4) . .
C13 C12 C15 121.5(4) . .
C11 C12 C15 119.7(4) . .
C25 C24 C29 118.1(5) . .
C25 C24 C23 119.5(5) . .
C29 C24 C23 122.3(5) . .
C16 N2 C22 105.4(4) . .
C16 N2 Cd1 118.2(3) . .
C22 N2 Cd1 136.4(3) . .
C14 C9 C10 118.8(4) . .
C14 C9 C8 120.8(4) . .
C10 C9 C8 120.3(4) . .
C9 C14 C13 120.9(4) . .
C9 C14 H14 119.6 . .
C13 C14 H14 119.6 . .
N4 C48 C31 109.5(4) . .
N4 C48 H48A 109.8 . .
C31 C48 H48A 109.8 . .
N4 C48 H48B 109.8 . .
C31 C48 H48B 109.8 . .
H48A C48 H48B 108.2 . .
C31 N7 C33 106.5(4) . .
C31 N7 C38 127.2(5) . .
C33 N7 C38 126.0(5) . .
O9 N8 O7 119.4(9) . .
O9 N8 O8 123.3(9) . .
O7 N8 O8 117.2(8) . .
N5 C7 C6 132.3(5) . .
N5 C7 C2 106.2(4) . .
C6 C7 C2 121.5(5) . .
C18 C19 C20 121.9(5) . .
C18 C19 H19 119.0 . .
C20 C19 H19 119.0 . .
N1 C1 N5 111.6(4) . .
N1 C1 C47 123.1(4) . .
N5 C1 C47 125.3(4) . .
C17 C22 C21 121.0(5) . .
C17 C22 N2 108.8(4) . .
C21 C22 N2 130.2(5) . .
N7 C38 C39 112.4(4) . .
N7 C38 H38A 109.1 . .
C39 C38 H38A 109.1 . .
N7 C38 H38B 109.1 . .
C39 C38 H38B 109.1 . .
H38A C38 H38B 107.8 . .
C32 C33 C34 123.2(6) . .
C32 C33 N7 106.2(5) . .
C34 C33 N7 130.5(6) . .
C7 C6 C5 116.3(5) . .
C7 C6 H6 121.9 . .
C5 C6 H6 121.9 . .
C22 C17 N6 106.4(4) . .
C22 C17 C18 122.7(5) . .
N6 C17 C18 130.8(5) . .
C10 C11 C12 120.8(5) . .
C10 C11 H11 119.6 . .
C12 C11 H11 119.6 . .
N2 C16 N6 113.0(4) . .
N2 C16 C46 123.8(4) . .
N6 C16 C46 123.1(4) . .
C40 C39 C44 118.8(5) . .
C40 C39 C38 120.7(6) . .
C44 C39 C38 120.4(5) . .
C42 C43 C44 121.1(6) . .
C42 C43 H43 119.4 . .
C44 C43 H43 119.4 . .
N3 C31 N7 112.7(5) . .
N3 C31 C48 124.7(4) . .
N7 C31 C48 122.4(5) . .
O11 C30 O3 120.7(5) . .
O11 C30 C27 120.9(5) . .
O3 C30 C27 118.5(4) . .
O11 C30 Eu1 55.6(3) . 2_645
O3 C30 Eu1 65.4(3) . 2_645
C27 C30 Eu1 173.6(4) . 2_645
O11 C30 Tb1 55.6(3) . 2_645
O3 C30 Tb1 65.4(3) . 2_645
C27 C30 Tb1 173.6(4) . 2_645
Eu1 C30 Tb1 0.000(10) 2_645 2_645
N4 C47 C1 109.8(4) . .
N4 C47 H47A 109.7 . .
C1 C47 H47A 109.7 . .
N4 C47 H47B 109.7 . .
C1 C47 H47B 109.7 . .
H47A C47 H47B 108.2 . .
N5 C8 C9 113.5(4) . .
N5 C8 H8A 108.9 . .
C9 C8 H8A 108.9 . .
N5 C8 H8B 108.9 . .
C9 C8 H8B 108.9 . .
H8A C8 H8B 107.7 . .
C12 C13 C14 120.1(4) . .
C12 C13 H13 119.9 . .
C14 C13 H13 119.9 . .
C16 C46 N4 109.4(4) . .
C16 C46 H46A 109.8 . .
N4 C46 H46A 109.8 . .
C16 C46 H46B 109.8 . .
N4 C46 H46B 109.8 . .
H46A C46 H46B 108.2 . .
C33 C32 C37 121.4(6) . .
C33 C32 N3 108.5(5) . .
C37 C32 N3 130.1(5) . .
N6 C23 C24 112.0(4) . .
N6 C23 H23A 109.2 . .
C24 C23 H23A 109.2 . .
N6 C23 H23B 109.2 . .
C24 C23 H23B 109.2 . .
H23A C23 H23B 107.9 . .
C11 C10 C9 120.6(5) . .
C11 C10 H10 119.7 . .
C9 C10 H10 119.7 . .
C5 C4 C3 121.0(6) . .
C5 C4 H4 119.5 . .
C3 C4 H4 119.5 . .
C29 C28 C27 120.3(5) . .
C29 C28 H28 119.9 . .
C27 C28 H28 119.9 . .
C49 N9 C51 125.3(9) . .
C49 N9 C52 115.9(7) . .
C51 N9 C52 118.8(7) . .
C21 C20 C19 122.5(5) . .
C21 C20 H20 118.8 . .
C19 C20 H20 118.8 . .
C28 C29 C24 120.8(5) . .
C28 C29 H29 119.6 . .
C24 C29 H29 119.6 . .
C2 C3 C4 116.9(5) . .
C2 C3 H3 121.5 . .
C4 C3 H3 121.5 . .
C25 C26 C27 120.2(5) . .
C25 C26 H26 119.9 . .
C27 C26 H26 119.9 . .
N9 C51 H51A 109.5 . .
N9 C51 H51B 109.5 . .
H51A C51 H51B 109.5 . .
N9 C51 H51C 109.5 . .
H51A C51 H51C 109.5 . .
H51B C51 H51C 109.5 . .
C20 C21 C22 116.2(5) . .
C20 C21 H21 121.9 . .
C22 C21 H21 121.9 . .
C26 C25 C24 120.9(5) . .
C26 C25 H25 119.6 . .
C24 C25 H25 119.6 . .
C45 O13 Tb1 92.1(3) . .
C39 C40 C41 119.8(6) . .
C39 C40 H40 120.1 . .
C41 C40 H40 120.1 . .
C6 C5 C4 122.9(5) . .
C6 C5 H5 118.5 . .
C4 C5 H5 118.5 . .
C35 C34 C33 115.3(6) . .
C35 C34 H34 122.3 . .
C33 C34 H34 122.3 . .
C53 N10 C55 125.2(9) . .
C53 N10 C56 118.6(9) . .
C55 N10 C56 115.8(9) . .
C35 C36 C37 121.6(7) . .
C35 C36 H36 119.2 . .
C37 C36 H36 119.2 . .
C32 C37 C36 116.0(6) . .
C32 C37 H37 122.0 . .
C36 C37 H37 122.0 . .
N9 C49 O6 123.7(9) . .
N9 C49 C50 117.9(7) . .
O6 C49 C50 118.4(7) . .
N9 C52 H52A 109.5 . .
N9 C52 H52B 109.5 . .
H52A C52 H52B 109.5 . .
N9 C52 H52C 109.5 . .
H52A C52 H52C 109.5 . .
H52B C52 H52C 109.5 . .
C42 C41 C40 121.5(6) . .
C42 C41 H41 119.2 . .
C40 C41 H41 119.2 . .
C36 C35 C34 122.4(6) . .
C36 C35 H35 118.8 . .
C34 C35 H35 118.8 . .
C43 C44 C39 120.5(6) . .
C43 C44 H44 119.7 . .
C39 C44 H44 119.7 . .
C53 C54 H54A 109.5 . .
C53 C54 H54B 109.5 . .
H54A C54 H54B 109.5 . .
C53 C54 H54C 109.5 . .
H54A C54 H54C 109.5 . .
H54B C54 H54C 109.5 . .
N10 C55 H55A 109.5 . .
N10 C55 H55B 109.5 . .
H55A C55 H55B 109.5 . .
N10 C55 H55C 109.5 . .
H55A C55 H55C 109.5 . .
H55B C55 H55C 109.5 . .
O10 C53 N10 123.1(10) . .
O10 C53 C54 120.0(8) . .
N10 C53 C54 116.9(9) . .
C49 C50 H50A 109.5 . .
C49 C50 H50B 109.5 . .
H50A C50 H50B 109.5 . .
C49 C50 H50C 109.5 . .
H50A C50 H50C 109.5 . .
H50B C50 H50C 109.5 . .
C30 O11 Eu1 99.8(3) . 2_645
C30 O11 Tb1 99.8(3) . 2_645
Eu1 O11 Tb1 0.000(12) 2_645 2_645
C57 N11 C60 128.9(18) . .
C57 N11 C59 114.5(13) . .
C60 N11 C59 116.6(14) . .
N10 C56 H56A 109.5 . .
N10 C56 H56B 109.5 . .
H56A C56 H56B 109.5 . .
N10 C56 H56C 109.5 . .
H56A C56 H56C 109.5 . .
H56B C56 H56C 109.5 . .
N11 C57 O12 127.8(18) . .
N11 C57 C58 113.9(16) . .
O12 C57 C58 118.3(15) . .
C57 C58 H58A 109.5 . .
C57 C58 H58B 109.5 . .
H58A C58 H58B 109.5 . .
C57 C58 H58C 109.5 . .
H58A C58 H58C 109.5 . .
H58B C58 H58C 109.5 . .
N11 C59 H59A 109.5 . .
N11 C59 H59B 109.5 . .
H59A C59 H59B 109.5 . .
N11 C59 H59C 109.5 . .
H59A C59 H59C 109.5 . .
H59B C59 H59C 109.5 . .
N11 C60 H60A 109.5 . .
N11 C60 H60B 109.5 . .
H60A C60 H60B 109.5 . .
N11 C60 H60C 109.5 . .
H60A C60 H60C 109.5 . .
H60B C60 H60C 109.5 . .
O13 C45 O4 121.7(5) . .
O13 C45 C42 120.2(5) . .
O4 C45 C42 118.1(5) . .
O13 C45 Tb1 61.3(3) . .
O4 C45 Tb1 60.4(3) . .
C42 C45 Tb1 178.4(4) . .

loop_
_geom_bond_atom_site_label_1
_geom_bond_atom_site_label_2
_geom_bond_distance
_geom_bond_site_symmetry_2
Tb1 O6 2.348(4) .
Tb1 O3 2.378(4) 1_465
Tb1 O2 2.386(3) .
Tb1 O1 2.393(3) 2
Tb1 O1W 2.451(4) .
Tb1 O11 2.461(4) 2_645
Tb1 O4 2.462(4) .
Tb1 O13 2.484(4) .
Tb1 O3 2.674(3) 2_645
Tb1 C45 2.829(5) .
Tb1 C30 2.941(5) 2_645
Tb1 Eu1 4.0420(5) 2
Cd1 N1 2.254(4) .
Cd1 N3 2.262(4) .
Cd1 N2 2.287(4) .
Cd1 Cl1 2.4142(15) .
Cd1 N4 2.566(4) .
O3 C30 1.275(6) .
O3 Eu1 2.378(4) 1_645
O3 Tb1 2.378(4) 1_645
O3 Eu1 2.674(3) 2_645
O3 Tb1 2.674(3) 2_645
O1 C15 1.241(6) .
O1 Eu1 2.393(3) 2
O1 Tb1 2.393(3) 2
O2 C15 1.253(6) .
N6 C16 1.355(6) .
N6 C17 1.392(6) .
N6 C23 1.479(7) .
O4 C45 1.267(7) .
N5 C1 1.348(5) .
N5 C7 1.385(6) .
N5 C8 1.458(6) .
N4 C48 1.476(6) .
N4 C47 1.481(6) .
N4 C46 1.481(6) .
C27 C26 1.379(7) .
C27 C28 1.387(7) .
C27 C30 1.486(7) .
N3 C31 1.308(6) .
N3 C32 1.399(7) .
C2 C3 1.381(7) .
C2 N1 1.382(6) .
C2 C7 1.398(7) .
O6 C49 1.233(8) .
C42 C41 1.382(9) .
C42 C43 1.359(8) .
C42 C45 1.484(7) .
C18 C19 1.361(9) .
C18 C17 1.414(7) .
C18 H18 0.9300 .
C15 C12 1.502(6) .
N1 C1 1.330(6) .
C12 C13 1.393(7) .
C12 C11 1.389(7) .
C24 C25 1.400(7) .
C24 C29 1.398(8) .
C24 C23 1.489(7) .
N2 C16 1.314(6) .
N2 C22 1.407(6) .
C9 C14 1.384(6) .
C9 C10 1.389(7) .
C9 C8 1.514(6) .
C14 C13 1.385(7) .
C14 H14 0.9300 .
C48 C31 1.500(7) .
C48 H48A 0.9700 .
C48 H48B 0.9700 .
N7 C31 1.344(6) .
N7 C33 1.396(7) .
N7 C38 1.478(7) .
N8 O9 1.201(8) .
N8 O7 1.237(9) .
N8 O8 1.238(8) .
C7 C6 1.393(7) .
C19 C20 1.400(9) .
C19 H19 0.9300 .
C1 C47 1.491(7) .
C22 C17 1.379(7) .
C22 C21 1.396(7) .
C38 C39 1.504(7) .
C38 H38A 0.9700 .
C38 H38B 0.9700 .
C33 C32 1.374(8) .
C33 C34 1.393(8) .
C6 C5 1.376(9) .
C6 H6 0.9300 .
C11 C10 1.376(7) .
C11 H11 0.9300 .
C16 C46 1.485(7) .
C39 C40 1.373(8) .
C39 C44 1.381(9) .
C43 C44 1.400(8) .
C43 H43 0.9300 .
C30 O11 1.245(6) .
C30 Eu1 2.941(5) 2_645
C30 Tb1 2.941(5) 2_645
C47 H47A 0.9700 .
C47 H47B 0.9700 .
C8 H8A 0.9700 .
C8 H8B 0.9700 .
O10 C53 1.262(9) .
C13 H13 0.9300 .
C46 H46A 0.9700 .
C46 H46B 0.9700 .
C32 C37 1.371(8) .
C23 H23A 0.9700 .
C23 H23B 0.9700 .
C10 H10 0.9300 .
C4 C5 1.378(9) .
C4 C3 1.398(7) .
C4 H4 0.9300 .
C28 C29 1.376(7) .
C28 H28 0.9300 .
N9 C49 1.273(10) .
N9 C51 1.463(9) .
N9 C52 1.494(11) .
C20 C21 1.382(8) .
C20 H20 0.9300 .
C29 H29 0.9300 .
C3 H3 0.9300 .
C26 C25 1.378(7) .
C26 H26 0.9300 .
C51 H51A 0.9600 .
C51 H51B 0.9600 .
C51 H51C 0.9600 .
C21 H21 0.9300 .
C25 H25 0.9300 .
O13 C45 1.267(7) .
C40 C41 1.399(9) .
C40 H40 0.9300 .
C5 H5 0.9300 .
C34 C35 1.360(10) .
C34 H34 0.9300 .
N10 C53 1.248(10) .
N10 C55 1.484(11) .
N10 C56 1.469(12) .
C36 C35 1.389(10) .
C36 C37 1.398(9) .
C36 H36 0.9300 .
C37 H37 0.9300 .
C49 C50 1.541(11) .
C52 H52A 0.9600 .
C52 H52B 0.9600 .
C52 H52C 0.9600 .
C41 H41 0.9300 .
C35 H35 0.9300 .
C44 H44 0.9300 .
C54 C53 1.520(13) .
C54 H54A 0.9600 .
C54 H54B 0.9600 .
C54 H54C 0.9600 .
C55 H55A 0.9600 .
C55 H55B 0.9600 .
C55 H55C 0.9600 .
C50 H50A 0.9600 .
C50 H50B 0.9600 .
C50 H50C 0.9600 .
O11 Eu1 2.461(4) 2_645
O11 Tb1 2.461(4) 2_645
O12 C57 1.244(15) .
N11 C57 1.144(17) .
N11 C60 1.487(15) .
N11 C59 1.615(19) .
C56 H56A 0.9600 .
C56 H56B 0.9600 .
C56 H56C 0.9600 .
C57 C58 1.553(18) .
C58 H58A 0.9600 .
C58 H58B 0.9600 .
C58 H58C 0.9600 .
C59 H59A 0.9600 .
C59 H59B 0.9600 .
C59 H59C 0.9600 .
C60 H60A 0.9600 .
C60 H60B 0.9600 .
C60 H60C 0.9600 .

loop_
_geom_torsion_atom_site_label_1
_geom_torsion_atom_site_label_2
_geom_torsion_atom_site_label_3
_geom_torsion_atom_site_label_4
_geom_torsion
_geom_torsion_site_symmetry_1
_geom_torsion_site_symmetry_4
O6 Tb1 O2 C15 -92.7(5) . .
O3 Tb1 O2 C15 -16.5(5) 1_465 .
O1 Tb1 O2 C15 35.9(6) 2 .
O1W Tb1 O2 C15 150.2(5) . .
O11 Tb1 O2 C15 115.4(5) 2_645 .
O4 Tb1 O2 C15 -99.3(5) . .
O13 Tb1 O2 C15 -154.8(5) . .
O3 Tb1 O2 C15 62.2(5) 2_645 .
C45 Tb1 O2 C15 -127.5(5) . .
C30 Tb1 O2 C15 89.9(5) 2_645 .
Eu1 Tb1 O2 C15 24.9(5) 2 .
O6 Tb1 O4 C45 97.8(3) . .
O3 Tb1 O4 C45 -163.7(3) 1_465 .
O2 Tb1 O4 C45 -86.7(3) . .
O1 Tb1 O4 C45 140.1(3) 2 .
O1W Tb1 O4 C45 43.5(4) . .
O11 Tb1 O4 C45 -41.8(4) 2_645 .
O13 Tb1 O4 C45 0.1(3) . .
O3 Tb1 O4 C45 -111.4(3) 2_645 .
C30 Tb1 O4 C45 -74.5(4) 2_645 .
Eu1 Tb1 O4 C45 -140.4(3) 2 .
N1 Cd1 N4 C48 -91.5(3) . .
N3 Cd1 N4 C48 18.2(3) . .
N2 Cd1 N4 C48 148.3(3) . .
Cl1 Cd1 N4 C48 168.1(10) . .
N1 Cd1 N4 C47 28.8(3) . .
N3 Cd1 N4 C47 138.5(3) . .
N2 Cd1 N4 C47 -91.4(3) . .
Cl1 Cd1 N4 C47 -71.6(12) . .
N1 Cd1 N4 C46 148.4(3) . .
N3 Cd1 N4 C46 -101.9(3) . .
N2 Cd1 N4 C46 28.3(3) . .
Cl1 Cd1 N4 C46 48.1(13) . .
N1 Cd1 N3 C31 61.0(4) . .
N2 Cd1 N3 C31 -57.7(4) . .
Cl1 Cd1 N3 C31 178.8(3) . .
N4 Cd1 N3 C31 -3.8(3) . .
N1 Cd1 N3 C32 -124.2(5) . .
N2 Cd1 N3 C32 117.1(5) . .
Cl1 Cd1 N3 C32 -6.4(5) . .
N4 Cd1 N3 C32 171.0(5) . .
O3 Tb1 O6 C49 17.8(14) 1_465 .
O2 Tb1 O6 C49 87.0(15) . .
O1 Tb1 O6 C49 -57.7(14) 2 .
O1W Tb1 O6 C49 -135.4(15) . .
O11 Tb1 O6 C49 -138.2(14) 2_645 .
O4 Tb1 O6 C49 93.5(14) . .
O13 Tb1 O6 C49 146.4(14) . .
O3 Tb1 O6 C49 -48.5(15) 2_645 .
C45 Tb1 O6 C49 120.8(15) . .
C30 Tb1 O6 C49 -98.4(15) 2_645 .
Eu1 Tb1 O6 C49 -7.1(15) 2 .
Eu1 O1 C15 O2 11.1(9) 2 .
Tb1 O1 C15 O2 11.1(9) 2 .
Eu1 O1 C15 C12 -170.3(3) 2 .
Tb1 O1 C15 C12 -170.3(3) 2 .
Tb1 O2 C15 O1 -33.0(9) . .
Tb1 O2 C15 C12 148.4(4) . .
C3 C2 N1 C1 179.8(5) . .
C7 C2 N1 C1 0.7(5) . .
C3 C2 N1 Cd1 -2.4(8) . .
C7 C2 N1 Cd1 178.5(3) . .
N3 Cd1 N1 C1 -82.6(4) . .
N2 Cd1 N1 C1 41.9(4) . .
Cl1 Cd1 N1 C1 157.9(3) . .
N4 Cd1 N1 C1 -17.1(3) . .
N3 Cd1 N1 C2 99.8(4) . .
N2 Cd1 N1 C2 -135.6(4) . .
Cl1 Cd1 N1 C2 -19.7(5) . .
N4 Cd1 N1 C2 165.3(5) . .
O1 C15 C12 C13 -25.2(8) . .
O2 C15 C12 C13 153.5(5) . .
O1 C15 C12 C11 154.9(5) . .
O2 C15 C12 C11 -26.3(7) . .
N1 Cd1 N2 C16 -76.6(3) . .
N3 Cd1 N2 C16 37.8(4) . .
Cl1 Cd1 N2 C16 164.7(3) . .
N4 Cd1 N2 C16 -17.0(3) . .
N1 Cd1 N2 C22 105.5(4) . .
N3 Cd1 N2 C22 -140.2(4) . .
Cl1 Cd1 N2 C22 -13.3(4) . .
N4 Cd1 N2 C22 165.0(4) . .
C10 C9 C14 C13 -0.9(8) . .
C8 C9 C14 C13 177.8(5) . .
C47 N4 C48 C31 -144.5(4) . .
C46 N4 C48 C31 89.3(5) . .
Cd1 N4 C48 C31 -28.0(5) . .
C1 N5 C7 C6 -178.1(5) . .
C8 N5 C7 C6 4.9(8) . .
C1 N5 C7 C2 0.4(5) . .
C8 N5 C7 C2 -176.7(4) . .
C3 C2 C7 N5 -179.9(4) . .
N1 C2 C7 N5 -0.7(5) . .
C3 C2 C7 C6 -1.2(7) . .
N1 C2 C7 C6 178.0(4) . .
C17 C18 C19 C20 1.0(8) . .
C2 N1 C1 N5 -0.5(5) . .
Cd1 N1 C1 N5 -178.7(3) . .
C2 N1 C1 C47 -179.7(4) . .
Cd1 N1 C1 C47 2.1(6) . .
C7 N5 C1 N1 0.1(5) . .
C8 N5 C1 N1 177.0(4) . .
C7 N5 C1 C47 179.2(4) . .
C8 N5 C1 C47 -3.9(7) . .
C16 N2 C22 C17 0.3(5) . .
Cd1 N2 C22 C17 178.5(3) . .
C16 N2 C22 C21 178.1(5) . .
Cd1 N2 C22 C21 -3.7(7) . .
C31 N7 C38 C39 -74.6(7) . .
C33 N7 C38 C39 113.5(6) . .
C31 N7 C33 C32 -2.7(6) . .
C38 N7 C33 C32 170.7(5) . .
C31 N7 C33 C34 173.2(6) . .
C38 N7 C33 C34 -13.5(10) . .
N5 C7 C6 C5 179.2(5) . .
C2 C7 C6 C5 0.9(7) . .
C21 C22 C17 N6 -179.2(4) . .
N2 C22 C17 N6 -1.2(5) . .
C21 C22 C17 C18 -0.6(7) . .
N2 C22 C17 C18 177.5(4) . .
C16 N6 C17 C22 1.5(5) . .
C23 N6 C17 C22 -174.8(4) . .
C16 N6 C17 C18 -176.9(5) . .
C23 N6 C17 C18 6.8(8) . .
C19 C18 C17 C22 -0.4(7) . .
C19 C18 C17 N6 177.9(5) . .
C13 C12 C11 C10 -1.3(9) . .
C15 C12 C11 C10 178.5(6) . .
C22 N2 C16 N6 0.7(5) . .
Cd1 N2 C16 N6 -177.8(3) . .
C22 N2 C16 C46 -179.0(4) . .
Cd1 N2 C16 C46 2.4(6) . .
C17 N6 C16 N2 -1.4(5) . .
C23 N6 C16 N2 174.7(4) . .
C17 N6 C16 C46 178.3(4) . .
C23 N6 C16 C46 -5.5(7) . .
N7 C38 C39 C40 -46.2(8) . .
N7 C38 C39 C44 136.4(6) . .
C41 C42 C43 C44 1.1(11) . .
C45 C42 C43 C44 180.0(6) . .
C32 N3 C31 N7 -3.9(6) . .
Cd1 N3 C31 N7 172.4(3) . .
C32 N3 C31 C48 171.0(5) . .
Cd1 N3 C31 C48 -12.8(6) . .
C33 N7 C31 N3 4.2(6) . .
C38 N7 C31 N3 -169.0(5) . .
C33 N7 C31 C48 -170.8(5) . .
C38 N7 C31 C48 16.0(8) . .
N4 C48 C31 N3 29.9(7) . .
N4 C48 C31 N7 -155.8(5) . .
Eu1 O3 C30 O11 -134.8(6) 1_645 .
Tb1 O3 C30 O11 -134.8(6) 1_645 .
Eu1 O3 C30 O11 -5.6(5) 2_645 .
Tb1 O3 C30 O11 -5.6(5) 2_645 .
Eu1 O3 C30 C27 45.1(10) 1_645 .
Tb1 O3 C30 C27 45.1(10) 1_645 .
Eu1 O3 C30 C27 174.3(4) 2_645 .
Tb1 O3 C30 C27 174.3(4) 2_645 .
Eu1 O3 C30 Eu1 -129.2(8) 1_645 2_645
Tb1 O3 C30 Eu1 -129.2(8) 1_645 2_645
Tb1 O3 C30 Eu1 0.0 2_645 2_645
Eu1 O3 C30 Tb1 -129.2(8) 1_645 2_645
Tb1 O3 C30 Tb1 -129.2(8) 1_645 2_645
Eu1 O3 C30 Tb1 0.0 2_645 2_645
C26 C27 C30 O11 -155.5(5) . .
C28 C27 C30 O11 25.4(7) . .
C26 C27 C30 O3 24.6(7) . .
C28 C27 C30 O3 -154.5(5) . .
C26 C27 C30 Eu1 150(3) . 2_645
C28 C27 C30 Eu1 -29(3) . 2_645
C26 C27 C30 Tb1 150(3) . 2_645
C28 C27 C30 Tb1 -29(3) . 2_645
C48 N4 C47 C1 82.0(5) . .
C46 N4 C47 C1 -152.4(4) . .
Cd1 N4 C47 C1 -36.1(4) . .
N1 C1 C47 N4 26.7(6) . .
N5 C1 C47 N4 -152.4(4) . .
C1 N5 C8 C9 109.7(5) . .
C7 N5 C8 C9 -73.8(6) . .
C14 C9 C8 N5 126.1(5) . .
C10 C9 C8 N5 -55.3(7) . .
C11 C12 C13 C14 1.8(8) . .
C15 C12 C13 C14 -178.1(5) . .
C9 C14 C13 C12 -0.7(8) . .
N2 C16 C46 N4 25.6(6) . .
N6 C16 C46 N4 -154.1(4) . .
C48 N4 C46 C16 -153.7(4) . .
C47 N4 C46 C16 80.2(5) . .
Cd1 N4 C46 C16 -35.4(4) . .
C34 C33 C32 C37 4.0(10) . .
N7 C33 C32 C37 -179.8(5) . .
C34 C33 C32 N3 -175.7(6) . .
N7 C33 C32 N3 0.4(6) . .
C31 N3 C32 C33 2.0(6) . .
Cd1 N3 C32 C33 -173.2(4) . .
C31 N3 C32 C37 -177.8(6) . .
Cd1 N3 C32 C37 7.0(9) . .
C16 N6 C23 C24 109.2(5) . .
C17 N6 C23 C24 -75.3(6) . .
C25 C24 C23 N6 132.5(5) . .
C29 C24 C23 N6 -51.3(7) . .
C12 C11 C10 C9 -0.2(10) . .
C14 C9 C10 C11 1.4(9) . .
C8 C9 C10 C11 -177.3(6) . .
C26 C27 C28 C29 -3.6(9) . .
C30 C27 C28 C29 175.5(5) . .
C18 C19 C20 C21 -0.8(8) . .
C27 C28 C29 C24 3.1(9) . .
C25 C24 C29 C28 -0.9(9) . .
C23 C24 C29 C28 -177.2(6) . .
N1 C2 C3 C4 -177.8(5) . .
C7 C2 C3 C4 1.2(7) . .
C5 C4 C3 C2 -1.0(8) . .
C28 C27 C26 C25 2.0(8) . .
C30 C27 C26 C25 -177.1(5) . .
C19 C20 C21 C22 -0.1(7) . .
C17 C22 C21 C20 0.8(7) . .
N2 C22 C21 C20 -176.8(5) . .
C27 C26 C25 C24 0.2(8) . .
C29 C24 C25 C26 -0.7(8) . .
C23 C24 C25 C26 175.6(5) . .
O6 Tb1 O13 C45 -69.4(3) . .
O3 Tb1 O13 C45 20.3(4) 1_465 .
O2 Tb1 O13 C45 75.2(3) . .
O1 Tb1 O13 C45 -119.9(4) 2 .
O1W Tb1 O13 C45 -141.9(3) . .
O11 Tb1 O13 C45 148.7(3) 2_645 .
O4 Tb1 O13 C45 -0.1(3) . .
O3 Tb1 O13 C45 121.5(3) 2_645 .
C30 Tb1 O13 C45 135.8(3) 2_645 .
Eu1 Tb1 O13 C45 74.8(4) 2 .
C44 C39 C40 C41 -2.6(12) . .
C38 C39 C40 C41 -180.0(7) . .
C7 C6 C5 C4 -0.7(9) . .
C3 C4 C5 C6 0.8(9) . .
C32 C33 C34 C35 -3.0(11) . .
N7 C33 C34 C35 -178.2(7) . .
C33 C32 C37 C36 -3.2(9) . .
N3 C32 C37 C36 176.5(6) . .
C35 C36 C37 C32 1.7(11) . .
C51 N9 C49 O6 -179.9(7) . .
C52 N9 C49 O6 -3.1(11) . .
C51 N9 C49 C50 0.8(11) . .
C52 N9 C49 C50 177.6(7) . .
Tb1 O6 C49 N9 -144.2(12) . .
Tb1 O6 C49 C50 35.1(17) . .
C43 C42 C41 C40 -1.2(12) . .
C45 C42 C41 C40 179.9(7) . .
C39 C40 C41 C42 2.0(13) . .
C37 C36 C35 C34 -0.9(14) . .
C33 C34 C35 C36 1.4(13) . .
C42 C43 C44 C39 -1.8(12) . .
C40 C39 C44 C43 2.5(11) . .
C38 C39 C44 C43 179.9(6) . .
C55 N10 C53 O10 178.6(7) . .
C56 N10 C53 O10 6.8(12) . .
C55 N10 C53 C54 -2.5(12) . .
C56 N10 C53 C54 -174.2(8) . .
O3 C30 O11 Eu1 6.2(5) . 2_645
C27 C30 O11 Eu1 -173.7(4) . 2_645
Tb1 C30 O11 Eu1 0.0 2_645 2_645
O3 C30 O11 Tb1 6.2(5) . 2_645
C27 C30 O11 Tb1 -173.7(4) . 2_645
Eu1 C30 O11 Tb1 0.0 2_645 2_645
C60 N11 C57 O12 176.8(15) . .
C59 N11 C57 O12 -3(3) . .
C60 N11 C57 C58 -1(3) . .
C59 N11 C57 C58 179.7(13) . .
Tb1 O13 C45 O4 0.3(5) . .
Tb1 O13 C45 C42 -179.4(4) . .
Tb1 O4 C45 O13 -0.3(6) . .
Tb1 O4 C45 C42 179.4(4) . .
C41 C42 C45 O13 -166.7(6) . .
C43 C42 C45 O13 14.4(9) . .
C41 C42 C45 O4 13.6(9) . .
C43 C42 C45 O4 -165.3(6) . .
C41 C42 C45 Tb1 32(14) . .
C43 C42 C45 Tb1 -147(14) . .
O6 Tb1 C45 O13 105.9(3) . .
O3 Tb1 C45 O13 -163.9(3) 1_465 .
O2 Tb1 C45 O13 -96.7(3) . .
O1 Tb1 C45 O13 109.0(4) 2 .
O1W Tb1 C45 O13 37.4(3) . .
O11 Tb1 C45 O13 -33.0(3) 2_645 .
O4 Tb1 C45 O13 179.7(5) . .
O3 Tb1 C45 O13 -83.2(4) 2_645 .
C30 Tb1 C45 O13 -53.9(4) 2_645 .
Eu1 Tb1 C45 O13 -129.8(3) 2 .
O6 Tb1 C45 O4 -73.8(3) . .
O3 Tb1 C45 O4 16.4(3) 1_465 .
O2 Tb1 C45 O4 83.6(3) . .
O1 Tb1 C45 O4 -70.7(5) 2 .
O1W Tb1 C45 O4 -142.3(3) . .
O11 Tb1 C45 O4 147.3(3) 2_645 .
O13 Tb1 C45 O4 -179.7(5) . .
O3 Tb1 C45 O4 97.1(4) 2_645 .
C30 Tb1 C45 O4 126.3(3) 2_645 .
Eu1 Tb1 C45 O4 50.5(4) 2 .
O6 Tb1 C45 C42 -93(14) . .
O3 Tb1 C45 C42 -2(14) 1_465 .
O2 Tb1 C45 C42 65(14) . .
O1 Tb1 C45 C42 -89(14) 2 .
O1W Tb1 C45 C42 -161(14) . .
O11 Tb1 C45 C42 129(14) 2_645 .
O4 Tb1 C45 C42 -19(14) . .
O13 Tb1 C45 C42 162(14) . .
O3 Tb1 C45 C42 78(14) 2_645 .
C30 Tb1 C45 C42 108(14) 2_645 .
Eu1 Tb1 C45 C42 32(14) 2 .
